data_2016977
loop_
_publ_author_name
'Janik, Alicja'
'Olech, Andrzej'
'Stasiewicz-Urban, Anna'
'Stadnicka, Katarzyna'

_publ_section_title
;
 The influence of sulfur substituents on the molecular geometry and
 packing of thio derivatives of <i>N</i>-methylphenobarbital
;
_journal_coeditor_code LN3120
_journal_issue 2
_journal_name_full 'Acta Crystallographica Section C'
_journal_page_first o70
_journal_page_last o75
_journal_paper_doi 10.1107/S0108270108043060
_journal_volume 65
_journal_year 2009
_chemical_formula_iupac 'C13 H14 N2 O2 S'
_chemical_formula_moiety 'C13 H14 N2 O2 S'
_chemical_formula_sum 'C13 H14 N2 O2 S'
_chemical_formula_weight 262.32
_chemical_name_common N-methyl-2-thiophenobarbital
_chemical_name_systematic
;
5-ethyl-1-methyl-5-phenyl-2-thioxo-1,2-dihydropyrimidine-
4,6(3<i>H</i>,5<i>H</i>)-dione
;
_space_group_IT_number 14
_symmetry_cell_setting monoclinic
_symmetry_space_group_name_Hall '-P 2yn'
_symmetry_space_group_name_H-M 'P 1 21/n 1'
_atom_sites_solution_hydrogens geom
_atom_sites_solution_primary direct
_atom_sites_solution_secondary difmap
_cell_angle_alpha 90.00
_cell_angle_beta 113.0770(10)
_cell_angle_gamma 90.00
_cell_formula_units_Z 4
_cell_length_a 12.9315(3)
_cell_length_b 7.1804(2)
_cell_length_c 15.2362(5)
_cell_measurement_reflns_used 2315
_cell_measurement_temperature 293(2)
_cell_measurement_theta_max 27.485
_cell_measurement_theta_min 0.998
_cell_volume 1301.52(6)
_computing_cell_refinement 'DENZO-SMN (Otwinowski & Minor, 1997)'
_computing_data_collection 'COLLECT (Nonius, 1997)'
_computing_data_reduction 'HKL DENZO and SCALEPACK (Otwinowski & Minor, 1997)'
_computing_molecular_graphics
;
PLATON (Spek, 2003); ORTEP-3 for Windows (Farrugia, 1997);
MERCURY (Macrae <i>et al.</i>,  2006)
;
_computing_publication_material 'SHELXL97 (Sheldrick, 2008)'
_computing_structure_refinement 'SHELXL97 (Sheldrick, 2008)'
_computing_structure_solution 'SIR92 (Altomare <i>et al.</i>,  1994)'
_diffrn_ambient_temperature 293(2)
_diffrn_detector_area_resol_mean 9
_diffrn_measured_fraction_theta_full 0.994
_diffrn_measured_fraction_theta_max 0.994
_diffrn_measurement_device '95mm CCD camera on \k-goniostat'
_diffrn_measurement_device_type KappaCCD
_diffrn_measurement_method '\f scans and \w scans to fill asymmetric unit'
_diffrn_radiation_monochromator 'horizontally mounted graphite crystal'
_diffrn_radiation_source 'fine-focus sealed tube'
_diffrn_radiation_type MoK\a
_diffrn_radiation_wavelength 0.71073
_diffrn_reflns_av_R_equivalents 0.0209
_diffrn_reflns_av_sigmaI/netI 0.0404
_diffrn_reflns_limit_h_max 16
_diffrn_reflns_limit_h_min -16
_diffrn_reflns_limit_k_max 9
_diffrn_reflns_limit_k_min -9
_diffrn_reflns_limit_l_max 19
_diffrn_reflns_limit_l_min -19
_diffrn_reflns_number 4964
_diffrn_reflns_theta_full 27.50
_diffrn_reflns_theta_max 27.50
_diffrn_reflns_theta_min 2.91
_exptl_absorpt_coefficient_mu 0.244
_exptl_absorpt_correction_T_max 0.9760
_exptl_absorpt_correction_T_min 0.9238
_exptl_absorpt_correction_type multi-scan
_exptl_absorpt_process_details '(HKL DENZO and SCALEPACK; Otwinowski & Minor, 1997)'
_exptl_crystal_colour yellow
_exptl_crystal_density_diffrn 1.339
_exptl_crystal_density_method 'not measured'
_exptl_crystal_description block
_exptl_crystal_F_000 552
_exptl_crystal_size_max 0.35
_exptl_crystal_size_mid 0.30
_exptl_crystal_size_min 0.12
_refine_diff_density_max 0.241
_refine_diff_density_min -0.284
_refine_ls_extinction_coef 0.010(3)
_refine_ls_extinction_expression Fc^*^=kFc[1+0.001xFc^2^\l^3^/sin(2\q)]^-1/4^
_refine_ls_extinction_method SHELXL
_refine_ls_goodness_of_fit_ref 1.022
_refine_ls_hydrogen_treatment constr
_refine_ls_matrix_type full
_refine_ls_number_parameters 164
_refine_ls_number_reflns 2978
_refine_ls_number_restraints 0
_refine_ls_restrained_S_all 1.022
_refine_ls_R_factor_all 0.0637
_refine_ls_R_factor_gt 0.0445
_refine_ls_shift/su_max 0.000
_refine_ls_shift/su_mean 0.000
_refine_ls_structure_factor_coef Fsqd
_refine_ls_weighting_details 'w=1/[\s^2^(Fo^2^)+(0.0382P)^2^+0.5601P] where P=(Fo^2^+2Fc^2^)/3'
_refine_ls_weighting_scheme calc
_refine_ls_wR_factor_gt 0.1010
_refine_ls_wR_factor_ref 0.1110
_reflns_number_gt 2293
_reflns_number_total 2978
_reflns_threshold_expression I>2\s(I)
_cod_data_source_file ln3120.cif
_cod_data_source_block 2-TP
_cod_original_sg_symbol_H-M 'P 21/n'
_cod_database_code 2016977
_cod_database_fobs_code 2016977

loop_
_symmetry_equiv_pos_as_xyz
'x, y, z'
'-x+1/2, y+1/2, -z+1/2'
'-x, -y, -z'
'x-1/2, -y-1/2, z-1/2'

loop_
_atom_site_type_symbol
_atom_site_label
_atom_site_fract_x
_atom_site_fract_y
_atom_site_fract_z
_atom_site_U_iso_or_equiv
_atom_site_adp_type
_atom_site_calc_flag
_atom_site_refinement_flags
_atom_site_occupancy
_atom_site_disorder_assembly
_atom_site_disorder_group
N N1 0.69598(11) 0.20338(18) -0.15072(9) 0.0340(3) Uani d . 1 . .
C C1 0.61802(17) 0.1000(3) -0.23340(13) 0.0491(5) Uani d . 1 . .
H H1A 0.5427 0.1147 -0.2370 0.059 Uiso calc R 1 . .
H H1B 0.6377 -0.0297 -0.2265 0.059 Uiso calc R 1 . .
H H1C 0.6228 0.1473 -0.2906 0.059 Uiso calc R 1 . .
C C2 0.80863(15) 0.2009(2) -0.13225(12) 0.0370(4) Uani d . 1 . .
S S2 0.86488(5) 0.07263(8) -0.19133(4) 0.0633(2) Uani d . 1 . .
N N3 0.87524(12) 0.3196(2) -0.06250(10) 0.0382(4) Uani d . 1 . .
H H3 0.9433 0.3321 -0.0579 0.046 Uiso calc R 1 . .
C C4 0.84634(13) 0.4202(2) 0.00043(11) 0.0326(4) Uani d . 1 . .
O O4 0.91342(10) 0.52423(19) 0.05753(9) 0.0480(3) Uani d . 1 . .
C C5 0.72875(13) 0.3900(2) -0.00387(11) 0.0290(3) Uani d . 1 . .
C C6 0.64935(13) 0.3179(2) -0.10122(12) 0.0332(4) Uani d . 1 . .
O O6 0.54948(10) 0.3441(2) -0.13142(9) 0.0507(4) Uani d . 1 . .
C C7 0.68492(15) 0.5742(2) 0.02065(13) 0.0384(4) Uani d . 1 . .
H H7A 0.6112 0.5526 0.0213 0.046 Uiso calc R 1 . .
H H7B 0.7346 0.6123 0.0844 0.046 Uiso calc R 1 . .
C C8 0.6764(2) 0.7322(3) -0.04828(16) 0.0556(5) Uani d . 1 . .
H H8A 0.6486 0.8419 -0.0288 0.067 Uiso calc R 1 . .
H H8B 0.6259 0.6972 -0.1114 0.067 Uiso calc R 1 . .
H H8C 0.7494 0.7572 -0.0482 0.067 Uiso calc R 1 . .
C C9 0.73075(13) 0.2338(2) 0.06672(11) 0.0294(3) Uani d . 1 . .
C C10 0.82660(15) 0.1345(2) 0.11969(12) 0.0408(4) Uani d . 1 . .
H H10 0.8938 0.1612 0.1136 0.049 Uiso calc R 1 . .
C C11 0.82360(18) -0.0042(3) 0.18170(14) 0.0528(5) Uani d . 1 . .
H H11 0.8890 -0.0690 0.2171 0.063 Uiso calc R 1 . .
C C12 0.7254(2) -0.0470(3) 0.19144(14) 0.0524(5) Uani d . 1 . .
H H12 0.7238 -0.1400 0.2334 0.063 Uiso calc R 1 . .
C C13 0.62957(19) 0.0491(3) 0.13846(16) 0.0555(5) Uani d . 1 . .
H H13 0.5624 0.0200 0.1442 0.067 Uiso calc R 1 . .
C C14 0.63141(15) 0.1886(3) 0.07675(14) 0.0444(5) Uani d . 1 . .
H H14 0.5657 0.2528 0.0416 0.053 Uiso calc R 1 . .

loop_
_atom_site_aniso_label
_atom_site_aniso_U_11
_atom_site_aniso_U_22
_atom_site_aniso_U_33
_atom_site_aniso_U_12
_atom_site_aniso_U_13
_atom_site_aniso_U_23
N1 0.0381(8) 0.0330(7) 0.0300(7) -0.0067(6) 0.0124(6) -0.0024(6)
C1 0.0555(12) 0.0490(11) 0.0389(10) -0.0171(9) 0.0143(9) -0.0107(9)
C2 0.0438(10) 0.0330(8) 0.0383(9) -0.0035(7) 0.0206(8) -0.0005(7)
S2 0.0720(4) 0.0593(4) 0.0726(4) 0.0001(3) 0.0434(3) -0.0232(3)
N3 0.0308(7) 0.0462(8) 0.0432(8) -0.0080(6) 0.0207(6) -0.0094(7)
C4 0.0311(8) 0.0356(8) 0.0335(9) -0.0059(7) 0.0155(7) -0.0022(7)
O4 0.0378(7) 0.0607(8) 0.0491(8) -0.0205(6) 0.0211(6) -0.0202(7)
C5 0.0281(8) 0.0308(8) 0.0307(8) -0.0016(6) 0.0142(6) -0.0009(6)
C6 0.0319(8) 0.0338(8) 0.0341(9) -0.0036(7) 0.0130(7) 0.0041(7)
O6 0.0294(7) 0.0648(9) 0.0499(8) 0.0008(6) 0.0069(6) -0.0003(7)
C7 0.0436(10) 0.0328(9) 0.0446(10) 0.0014(7) 0.0235(8) -0.0010(7)
C8 0.0749(15) 0.0348(10) 0.0637(14) 0.0049(10) 0.0342(12) 0.0053(9)
C9 0.0309(8) 0.0285(7) 0.0294(8) -0.0031(6) 0.0125(7) -0.0018(6)
C10 0.0365(9) 0.0435(9) 0.0399(10) -0.0004(8) 0.0124(8) 0.0044(8)
C11 0.0561(12) 0.0468(11) 0.0448(11) 0.0063(9) 0.0082(9) 0.0111(9)
C12 0.0790(15) 0.0399(10) 0.0423(11) -0.0045(10) 0.0280(11) 0.0079(9)
C13 0.0584(13) 0.0552(12) 0.0660(14) -0.0078(10) 0.0383(11) 0.0103(11)
C14 0.0375(9) 0.0457(10) 0.0565(12) 0.0015(8) 0.0254(9) 0.0115(9)

loop_
_atom_type_symbol
_atom_type_description
_atom_type_scat_dispersion_real
_atom_type_scat_dispersion_imag
_atom_type_scat_source
C C 0.0033 0.0000 'International Tables Vol C Tables 4.2.6.8 and 6.1.1.4'
H H 0.0000 0.0000 'International Tables Vol C Tables 4.2.6.8 and 6.1.1.4'
N N 0.0061 0.0000 'International Tables Vol C Tables 4.2.6.8 and 6.1.1.4'
O O 0.0106 0.0000 'International Tables Vol C Tables 4.2.6.8 and 6.1.1.4'

loop_
_geom_angle_atom_site_label_1
_geom_angle_atom_site_label_2
_geom_angle_atom_site_label_3
_geom_angle_site_symmetry_1
_geom_angle_site_symmetry_3
_geom_angle
_geom_angle_publ_flag
C2 N1 C6 . . 122.93(14) ?
C2 N1 C1 . . 119.09(15) ?
C6 N1 C1 . . 117.54(14) ?
N1 C1 H1A . . 109.5 ?
N1 C1 H1B . . 109.5 ?
H1A C1 H1B . . 109.5 ?
N1 C1 H1C . . 109.5 ?
H1A C1 H1C . . 109.5 ?
H1B C1 H1C . . 109.5 ?
N3 C2 N1 . . 116.44(14) ?
N3 C2 S2 . . 119.63(13) ?
N1 C2 S2 . . 123.87(13) ?
C4 N3 C2 . . 127.72(14) ?
C4 N3 H3 . . 116.1 ?
C2 N3 H3 . . 116.1 ?
O4 C4 N3 . . 120.89(14) ?
O4 C4 C5 . . 122.89(14) ?
N3 C4 C5 . . 116.20(13) ?
C4 C5 C6 . . 111.91(13) ?
C4 C5 C7 . . 109.00(13) ?
C6 C5 C7 . . 110.83(13) ?
C4 C5 C9 . . 109.35(13) ?
C6 C5 C9 . . 104.53(12) ?
C7 C5 C9 . . 111.17(12) ?
O6 C6 N1 . . 120.63(15) ?
O6 C6 C5 . . 122.05(15) ?
N1 C6 C5 . . 117.04(14) ?
C8 C7 C5 . . 113.99(14) ?
C8 C7 H7A . . 108.8 ?
C5 C7 H7A . . 108.8 ?
C8 C7 H7B . . 108.8 ?
C5 C7 H7B . . 108.8 ?
H7A C7 H7B . . 107.6 ?
C7 C8 H8A . . 109.5 ?
C7 C8 H8B . . 109.5 ?
H8A C8 H8B . . 109.5 ?
C7 C8 H8C . . 109.5 ?
H8A C8 H8C . . 109.5 ?
H8B C8 H8C . . 109.5 ?
C10 C9 C14 . . 118.10(15) ?
C10 C9 C5 . . 123.12(14) ?
C14 C9 C5 . . 118.77(14) ?
C9 C10 C11 . . 120.73(17) ?
C9 C10 H10 . . 119.6 ?
C11 C10 H10 . . 119.6 ?
C12 C11 C10 . . 120.72(19) ?
C12 C11 H11 . . 119.6 ?
C10 C11 H11 . . 119.6 ?
C11 C12 C13 . . 119.04(17) ?
C11 C12 H12 . . 120.5 ?
C13 C12 H12 . . 120.5 ?
C12 C13 C14 . . 120.89(18) ?
C12 C13 H13 . . 119.6 ?
C14 C13 H13 . . 119.6 ?
C13 C14 C9 . . 120.51(17) ?
C13 C14 H14 . . 119.7 ?
C9 C14 H14 . . 119.7 ?

loop_
_geom_bond_atom_site_label_1
_geom_bond_atom_site_label_2
_geom_bond_site_symmetry_2
_geom_bond_distance
_geom_bond_publ_flag
N1 C2 . 1.371(2) ?
N1 C6 . 1.402(2) ?
N1 C1 . 1.469(2) ?
C1 H1A . 0.9600 ?
C1 H1B . 0.9600 ?
C1 H1C . 0.9600 ?
C2 N3 . 1.371(2) ?
C2 S2 . 1.6436(17) ?
N3 C4 . 1.364(2) ?
N3 H3 . 0.8600 ?
C4 O4 . 1.2147(19) ?
C4 C5 . 1.512(2) ?
C5 C6 . 1.526(2) ?
C5 C7 . 1.542(2) ?
C5 C9 . 1.547(2) ?
C6 O6 . 1.2039(19) ?
C7 C8 . 1.520(2) ?
C7 H7A . 0.9700 ?
C7 H7B . 0.9700 ?
C8 H8A . 0.9600 ?
C8 H8B . 0.9600 ?
C8 H8C . 0.9600 ?
C9 C10 . 1.383(2) ?
C9 C14 . 1.390(2) ?
C10 C11 . 1.384(3) ?
C10 H10 . 0.9300 ?
C11 C12 . 1.370(3) ?
C11 H11 . 0.9300 ?
C12 C13 . 1.371(3) ?
C12 H12 . 0.9300 ?
C13 C14 . 1.380(3) ?
C13 H13 . 0.9300 ?
C14 H14 . 0.9300 ?

loop_
_geom_hbond_atom_site_label_D
_geom_hbond_atom_site_label_H
_geom_hbond_atom_site_label_A
_geom_hbond_site_symmetry_A
_geom_hbond_distance_DH
_geom_hbond_distance_HA
_geom_hbond_distance_DA
_geom_hbond_angle_DHA
_geom_hbond_publ_flag
N3 H3 O4 3_765 0.86 2.12 2.927(2) 157 ?

loop_
_geom_torsion_atom_site_label_1
_geom_torsion_atom_site_label_2
_geom_torsion_atom_site_label_3
_geom_torsion_atom_site_label_4
_geom_torsion_site_symmetry_1
_geom_torsion_site_symmetry_2
_geom_torsion_site_symmetry_3
_geom_torsion_site_symmetry_4
_geom_torsion
_geom_torsion_publ_flag
C6 N1 C2 N3 . . . . -0.8(2) ?
C1 N1 C2 N3 . . . . 171.37(15) ?
C6 N1 C2 S2 . . . . -178.15(12) ?
C1 N1 C2 S2 . . . . -6.0(2) ?
N1 C2 N3 C4 . . . . 10.4(3) ?
S2 C2 N3 C4 . . . . -172.09(14) ?
C2 N3 C4 O4 . . . . -178.22(17) ?
C2 N3 C4 C5 . . . . 3.4(2) ?
O4 C4 C5 C6 . . . . 157.90(16) ?
N3 C4 C5 C6 . . . . -23.72(19) ?
O4 C4 C5 C7 . . . . 35.0(2) ?
N3 C4 C5 C7 . . . . -146.67(14) ?
O4 C4 C5 C9 . . . . -86.76(19) ?
N3 C4 C5 C9 . . . . 91.62(16) ?
C2 N1 C6 O6 . . . . 165.03(16) ?
C1 N1 C6 O6 . . . . -7.3(2) ?
C2 N1 C6 C5 . . . . -20.9(2) ?
C1 N1 C6 C5 . . . . 166.77(14) ?
C4 C5 C6 O6 . . . . -153.92(16) ?
C7 C5 C6 O6 . . . . -32.0(2) ?
C9 C5 C6 O6 . . . . 87.84(18) ?
C4 C5 C6 N1 . . . . 32.14(18) ?
C7 C5 C6 N1 . . . . 154.04(13) ?
C9 C5 C6 N1 . . . . -86.11(15) ?
C4 C5 C7 C8 . . . . 61.7(2) ?
C6 C5 C7 C8 . . . . -61.94(19) ?
C9 C5 C7 C8 . . . . -177.74(15) ?
C4 C5 C9 C10 . . . . -3.4(2) ?
C6 C5 C9 C10 . . . . 116.58(17) ?
C7 C5 C9 C10 . . . . -123.80(17) ?
C4 C5 C9 C14 . . . . 177.55(15) ?
C6 C5 C9 C14 . . . . -62.48(18) ?
C7 C5 C9 C14 . . . . 57.1(2) ?
C14 C9 C10 C11 . . . . -0.8(3) ?
C5 C9 C10 C11 . . . . -179.87(16) ?
C9 C10 C11 C12 . . . . 0.5(3) ?
C10 C11 C12 C13 . . . . 0.3(3) ?
C11 C12 C13 C14 . . . . -0.7(3) ?
C12 C13 C14 C9 . . . . 0.3(3) ?
C10 C9 C14 C13 . . . . 0.4(3) ?
C5 C9 C14 C13 . . . . 179.51(17) ?

loop_
_cod_related_entry_id
_cod_related_entry_database
_cod_related_entry_code
1 ChemSpider 3235339
